data_7049737
loop_
_publ_author_name
'Ritter, Christian'
'Ringler, Benjamin'
'Dankert, Fabian'
'Conrad, Matthias'
'Kraus, Florian'
'von H\"anisch, Carsten'

_publ_section_title
;
 Synthesis and crystal structures of novel tertiary butyl substituted
 (pseudo-)halogen bismuthanes.
;
_journal_issue 16
_journal_name_full 'Dalton transactions (Cambridge, England : 2003)'
_journal_page_first 5253
_journal_page_last 5262
_journal_paper_doi 10.1039/c9dt00408d
_journal_volume 48
_journal_year 2019
_chemical_formula_moiety 'C20 H45 Bi P Sb'
_chemical_formula_sum 'C20 H45 Bi P Sb'
_chemical_formula_weight 647.26
_space_group_crystal_system monoclinic
_space_group_IT_number 15
_space_group_name_Hall '-C 2yc'
_space_group_name_H-M_alt 'C 1 2/c 1'
_symmetry_space_group_name_Hall '-C 2yc'
_symmetry_space_group_name_H-M 'C 1 2/c 1'
_atom_sites_solution_hydrogens geom
_atom_sites_solution_primary dual
_audit_creation_date 2018-08-09
_audit_creation_method
;
Olex2 1.2
(compiled 2018.05.29 svn.r3508 for OlexSys, GUI svn.r5506)
;
_audit_update_record
;
2019-01-23 deposited with the CCDC.    2019-03-21 downloaded from the CCDC.
;
_cell_angle_alpha 90
_cell_angle_beta 129.858(3)
_cell_angle_gamma 90
_cell_formula_units_Z 8
_cell_length_a 25.4287(11)
_cell_length_b 14.5223(3)
_cell_length_c 18.1700(7)
_cell_measurement_reflns_used 15742
_cell_measurement_temperature 100
_cell_measurement_theta_max 75.67
_cell_measurement_theta_min 3.79
_cell_volume 5150.7(4)
_computing_molecular_graphics 'Olex2 (Dolomanov et al., 2009)'
_computing_publication_material 'Olex2 (Dolomanov et al., 2009)'
_computing_structure_refinement 'ShelXL (Sheldrick, 2015)'
_computing_structure_solution 'ShelXT (Sheldrick, 2015)'
_diffrn_ambient_temperature 100
_diffrn_detector Pilatus300K
_diffrn_detector_area_resol_mean 5.81
_diffrn_detector_type 'DECTRIS PILATUS 300K'
_diffrn_measured_fraction_theta_full 0.983
_diffrn_measured_fraction_theta_max 0.983
_diffrn_measurement_device 'Eulerian 4-circle diffractometer'
_diffrn_measurement_device_type 'STOE StadiVari'
_diffrn_measurement_method 'rotation method, \w scans'
_diffrn_radiation_monochromator 'Graded multilayer mirror'
_diffrn_radiation_probe x-ray
_diffrn_radiation_type CuK\a
_diffrn_radiation_wavelength 1.54186
_diffrn_reflns_av_R_equivalents 0.0605
_diffrn_reflns_av_unetI/netI 0.0642
_diffrn_reflns_Laue_measured_fraction_full 0.983
_diffrn_reflns_Laue_measured_fraction_max 0.983
_diffrn_reflns_limit_h_max 28
_diffrn_reflns_limit_h_min -30
_diffrn_reflns_limit_k_max 17
_diffrn_reflns_limit_k_min -9
_diffrn_reflns_limit_l_max 20
_diffrn_reflns_limit_l_min -21
_diffrn_reflns_number 23601
_diffrn_reflns_point_group_measured_fraction_full 0.983
_diffrn_reflns_point_group_measured_fraction_max 0.983
_diffrn_reflns_theta_full 67.499
_diffrn_reflns_theta_max 67.499
_diffrn_reflns_theta_min 3.904
_diffrn_source 'GeniX 3D HF Cu'
_diffrn_source_target Mo
_exptl_absorpt_coefficient_mu 22.134
_exptl_absorpt_correction_T_max 0.1435
_exptl_absorpt_correction_T_min 0.0169
_exptl_absorpt_correction_type sphere
_exptl_absorpt_process_details 'X-Area LANA 1.68.2'
_exptl_crystal_colour yellow
_exptl_crystal_colour_primary yellow
_exptl_crystal_density_diffrn 1.669
_exptl_crystal_description needle
_exptl_crystal_F_000 2512
_exptl_crystal_size_max 0.29
_exptl_crystal_size_mid 0.041
_exptl_crystal_size_min 0.041
_exptl_crystal_size_rad 0.03
_refine_diff_density_max 5.491
_refine_diff_density_min -3.165
_refine_diff_density_rms 0.300
_refine_ls_extinction_method none
_refine_ls_goodness_of_fit_ref 1.036
_refine_ls_hydrogen_treatment constr
_refine_ls_matrix_type full
_refine_ls_number_parameters 223
_refine_ls_number_reflns 4569
_refine_ls_number_restraints 0
_refine_ls_restrained_S_all 1.036
_refine_ls_R_factor_all 0.0801
_refine_ls_R_factor_gt 0.0559
_refine_ls_shift/su_max 0.001
_refine_ls_shift/su_mean 0.000
_refine_ls_structure_factor_coef Fsqd
_refine_ls_weighting_details 'w=1/[\s^2^(Fo^2^)+(0.1141P)^2^] where P=(Fo^2^+2Fc^2^)/3'
_refine_ls_weighting_scheme calc
_refine_ls_wR_factor_gt 0.1664
_refine_ls_wR_factor_ref 0.1747
_reflns_Friedel_coverage 0.000
_reflns_number_gt 3256
_reflns_number_total 4569
_reflns_threshold_expression 'I > 2\s(I)'
_cod_data_source_file c9dt00408d1.cif
_cod_data_source_block br1381
_cod_depositor_comments 'Adding full bibliography for 7049733--7049739.cif.'
_cod_database_code 7049737
_shelx_shelxl_version_number 2018/3
_shelx_space_group_comment
;
The symmetry employed for this shelxl refinement is uniquely defined
by the following loop, which should always be used as a source of
symmetry information in preference to the above space-group names.
They are only intended as comments.
;
_exptl_absorpt_special_details
'STOE LANA, absorption correction by scaling of reflection intensities. J. Koziskova, F. Hahn, J. Richter, J. Kozisek, "Comparison of different absorption corrections on the model structure of tetrakis(\m~2~-acetato)-diaqua-di-copper(II)", Acta Chimica Slovaca, vol. 9, no. 2, 2016, pp. 136 - 140.'
_olex2_refinement_description
;
1. Fixed Uiso
 At 1.5 times of:
  All C(H,H,H) groups
2.a Idealised Me refined as rotating group:
 C20(H20A,H20B,H20C), C6(H6A,H6B,H6C), C8(H8A,H8B,H8C), C10(H10A,H10B,H10C),
 C4(H4A,H4B,H4C), C18(H18A,H18B,H18C), C14(H14A,H14B,H14C), C15(H15A,H15B,H15C),
  C16(H16A,H16B,H16C), C19(H19A,H19B,H19C), C3(H3A,H3B,H3C), C11(H11A,H11B,
 H11C), C2(H2A,H2B,H2C), C12(H12A,H12B,H12C), C7(H7A,H7B,H7C)
;
_olex2_submission_special_instructions 'No special instructions were received'

loop_
_space_group_symop_operation_xyz
'x, y, z'
'-x, y, -z+1/2'
'x+1/2, y+1/2, z'
'-x+1/2, y+1/2, -z+1/2'
'-x, -y, -z'
'x, -y, z-1/2'
'-x+1/2, -y+1/2, -z'
'x+1/2, -y+1/2, z-1/2'

loop_
_atom_site_label
_atom_site_type_symbol
_atom_site_fract_x
_atom_site_fract_y
_atom_site_fract_z
_atom_site_U_iso_or_equiv
_atom_site_adp_type
_atom_site_occupancy
_atom_site_site_symmetry_order
_atom_site_calc_flag
_atom_site_refinement_flags_posn
Bi1 Bi 0.19179(3) 0.50635(4) 0.54315(4) 0.02583(19) Uani 1 1 d .
Sb1 Sb 0.37580(4) 0.47803(5) 0.82311(5) 0.0160(2) Uani 1 1 d .
P1 P 0.25602(16) 0.54551(19) 0.7237(2) 0.0169(6) Uani 1 1 d .
C1 C 0.3834(7) 0.3719(8) 0.7402(9) 0.022(3) Uani 1 1 d .
C20 C 0.1426(8) 0.3021(9) 0.5190(10) 0.029(3) Uani 1 1 d .
H20A H 0.180480 0.295909 0.519692 0.044 Uiso 1 1 calc GR
H20B H 0.110301 0.253384 0.481338 0.044 Uiso 1 1 calc GR
H20C H 0.158867 0.298532 0.583376 0.044 Uiso 1 1 calc GR
C9 C 0.2225(7) 0.4906(8) 0.7826(9) 0.022(3) Uani 1 1 d .
C6 C 0.4969(7) 0.5817(9) 0.8613(10) 0.028(3) Uani 1 1 d .
H6A H 0.514749 0.534358 0.908776 0.043 Uiso 1 1 calc GR
H6B H 0.524347 0.636270 0.890871 0.043 Uiso 1 1 calc GR
H6C H 0.498083 0.561113 0.812182 0.043 Uiso 1 1 calc GR
C17 C 0.1083(7) 0.3933(9) 0.4761(10) 0.024(3) Uani 1 1 d .
C8 C 0.3834(7) 0.6444(8) 0.7165(10) 0.028(3) Uani 1 1 d .
H8A H 0.384031 0.602125 0.676459 0.042 Uiso 1 1 calc GR
H8B H 0.404114 0.701434 0.720519 0.042 Uiso 1 1 calc GR
H8C H 0.336836 0.655299 0.689511 0.042 Uiso 1 1 calc GR
C10 C 0.1515(7) 0.5272(9) 0.7322(10) 0.028(3) Uani 1 1 d .
H10A H 0.152860 0.593231 0.735216 0.041 Uiso 1 1 calc GR
H10B H 0.134476 0.503763 0.762780 0.041 Uiso 1 1 calc GR
H10C H 0.121877 0.507935 0.666335 0.041 Uiso 1 1 calc GR
C4 C 0.3781(7) 0.4095(9) 0.6557(9) 0.025(3) Uani 1 1 d .
H4A H 0.334920 0.440002 0.610555 0.037 Uiso 1 1 calc GR
H4B H 0.381562 0.359321 0.624549 0.037 Uiso 1 1 calc GR
H4C H 0.414673 0.452362 0.679718 0.037 Uiso 1 1 calc GR
C13 C 0.1303(7) 0.6420(8) 0.4886(9) 0.020(3) Uani 1 1 d .
C18 C 0.0516(8) 0.4096(10) 0.4821(12) 0.039(4) Uani 1 1 d .
H18A H 0.067876 0.392660 0.544675 0.058 Uiso 1 1 calc GR
H18B H 0.012363 0.372758 0.434599 0.058 Uiso 1 1 calc GR
H18C H 0.038958 0.473459 0.470691 0.058 Uiso 1 1 calc GR
C5 C 0.4235(7) 0.6031(8) 0.8172(10) 0.023(3) Uani 1 1 d .
C14 C 0.1036(8) 0.6696(9) 0.5375(11) 0.032(3) Uani 1 1 d .
H14A H 0.066768 0.629279 0.518341 0.048 Uiso 1 1 calc GR
H14B H 0.086978 0.731759 0.520228 0.048 Uiso 1 1 calc GR
H14C H 0.139544 0.665669 0.605647 0.048 Uiso 1 1 calc GR
C15 C 0.0708(8) 0.6363(9) 0.3806(10) 0.031(3) Uani 1 1 d .
H15A H 0.088123 0.620649 0.348257 0.047 Uiso 1 1 calc GR
H15B H 0.047963 0.694722 0.357817 0.047 Uiso 1 1 calc GR
H15C H 0.039075 0.589869 0.368002 0.047 Uiso 1 1 calc GR
C16 C 0.1818(7) 0.7108(8) 0.5090(10) 0.028(3) Uani 1 1 d .
H16A H 0.218846 0.713962 0.576866 0.042 Uiso 1 1 calc GR
H16B H 0.160489 0.770138 0.485825 0.042 Uiso 1 1 calc GR
H16C H 0.199204 0.692512 0.477366 0.042 Uiso 1 1 calc GR
C19 C 0.0785(8) 0.3937(9) 0.3699(10) 0.032(3) Uani 1 1 d .
H19A H 0.045559 0.442460 0.335752 0.049 Uiso 1 1 calc GR
H19B H 0.056652 0.335738 0.340578 0.049 Uiso 1 1 calc GR
H19C H 0.114907 0.403151 0.367843 0.049 Uiso 1 1 calc GR
C3 C 0.3261(8) 0.3043(9) 0.7048(11) 0.036(4) Uani 1 1 d .
H3A H 0.331525 0.280042 0.758476 0.054 Uiso 1 1 calc GR
H3B H 0.327674 0.254845 0.671229 0.054 Uiso 1 1 calc GR
H3C H 0.282773 0.335296 0.662303 0.054 Uiso 1 1 calc GR
C11 C 0.2213(8) 0.3852(9) 0.7813(11) 0.031(3) Uani 1 1 d .
H11A H 0.190185 0.363892 0.716147 0.046 Uiso 1 1 calc GR
H11B H 0.206428 0.363308 0.815209 0.046 Uiso 1 1 calc GR
H11C H 0.266412 0.362215 0.811647 0.046 Uiso 1 1 calc GR
C2 C 0.4550(8) 0.3278(10) 0.8164(12) 0.041(4) Uani 1 1 d .
H2A H 0.488345 0.375363 0.853974 0.062 Uiso 1 1 calc GR
H2B H 0.467291 0.292344 0.784796 0.062 Uiso 1 1 calc GR
H2C H 0.453575 0.288248 0.857441 0.062 Uiso 1 1 calc GR
C12 C 0.2706(8) 0.5248(12) 0.8873(11) 0.039(4) Uani 1 1 d .
H12A H 0.315432 0.499187 0.920508 0.058 Uiso 1 1 calc GR
H12B H 0.252948 0.505803 0.918409 0.058 Uiso 1 1 calc GR
H12C H 0.273277 0.590816 0.888164 0.058 Uiso 1 1 calc GR
C7 C 0.4247(8) 0.6717(10) 0.8834(11) 0.038(4) Uani 1 1 d .
H7A H 0.378901 0.692420 0.852393 0.057 Uiso 1 1 calc GR
H7B H 0.452882 0.723564 0.896214 0.057 Uiso 1 1 calc GR
H7C H 0.442938 0.641772 0.942579 0.057 Uiso 1 1 calc GR

loop_
_atom_site_aniso_label
_atom_site_aniso_U_11
_atom_site_aniso_U_22
_atom_site_aniso_U_33
_atom_site_aniso_U_23
_atom_site_aniso_U_13
_atom_site_aniso_U_12
Bi1 0.0244(3) 0.0295(3) 0.0244(3) -0.00070(18) 0.0160(3) -0.00164(19)
Sb1 0.0133(4) 0.0237(4) 0.0122(4) 0.0050(3) 0.0088(3) 0.0059(3)
P1 0.0186(17) 0.0197(14) 0.0157(14) 0.0013(10) 0.0125(14) 0.0026(11)
C1 0.029(8) 0.016(6) 0.023(7) -0.005(4) 0.018(6) 0.004(5)
C20 0.032(9) 0.030(7) 0.032(8) -0.005(5) 0.023(7) -0.011(6)
C9 0.035(8) 0.019(6) 0.022(6) 0.001(4) 0.022(6) 0.002(5)
C6 0.022(8) 0.031(7) 0.035(8) -0.003(5) 0.019(7) -0.003(5)
C17 0.024(8) 0.027(7) 0.028(7) -0.009(5) 0.019(7) -0.009(5)
C8 0.031(8) 0.018(6) 0.037(8) 0.008(5) 0.022(7) -0.001(5)
C10 0.017(7) 0.041(8) 0.030(7) -0.002(5) 0.017(6) -0.004(5)
C4 0.026(8) 0.033(7) 0.025(7) -0.006(5) 0.020(7) -0.001(5)
C13 0.013(7) 0.027(7) 0.013(6) 0.000(4) 0.005(6) 0.001(5)
C18 0.027(9) 0.043(9) 0.044(9) -0.014(7) 0.022(8) -0.017(6)
C5 0.020(7) 0.025(7) 0.028(7) -0.010(5) 0.017(7) -0.003(5)
C14 0.030(9) 0.030(7) 0.034(8) 0.009(6) 0.020(7) 0.013(6)
C15 0.025(8) 0.032(7) 0.021(7) 0.001(5) 0.007(7) -0.004(6)
C16 0.023(8) 0.022(7) 0.033(8) -0.003(5) 0.016(7) -0.004(5)
C19 0.031(9) 0.034(8) 0.026(7) -0.004(5) 0.015(7) -0.009(6)
C3 0.031(9) 0.024(7) 0.045(9) -0.001(6) 0.021(8) -0.004(6)
C11 0.035(9) 0.029(7) 0.035(8) 0.008(5) 0.026(8) 0.003(6)
C2 0.036(10) 0.039(9) 0.047(10) 0.002(7) 0.026(9) 0.014(7)
C12 0.032(9) 0.066(11) 0.026(8) -0.005(7) 0.022(8) -0.005(7)
C7 0.030(9) 0.049(9) 0.036(9) -0.027(7) 0.021(8) -0.008(6)

loop_
_atom_type_symbol
_atom_type_description
_atom_type_scat_dispersion_real
_atom_type_scat_dispersion_imag
_atom_type_scat_source
C C 0.0181 0.0091 'International Tables Vol C Tables 4.2.6.8 and 6.1.1.4'
H H 0.0000 0.0000 'International Tables Vol C Tables 4.2.6.8 and 6.1.1.4'
Sb Sb -0.0562 5.8946 'International Tables Vol C Tables 4.2.6.8 and 6.1.1.4'
P P 0.2955 0.4335 'International Tables Vol C Tables 4.2.6.8 and 6.1.1.4'
Bi Bi -4.0111 8.9310 'International Tables Vol C Tables 4.2.6.8 and 6.1.1.4'

loop_
_geom_angle_atom_site_label_1
_geom_angle_atom_site_label_2
_geom_angle_atom_site_label_3
_geom_angle
C17 Bi1 P1 115.9(3)
C13 Bi1 P1 93.4(3)
C13 Bi1 C17 103.8(5)
C1 Sb1 P1 111.5(4)
C5 Sb1 P1 95.3(4)
C5 Sb1 C1 104.1(5)
Sb1 P1 Bi1 107.89(11)
C9 P1 Bi1 117.7(4)
C9 P1 Sb1 101.7(4)
C4 C1 Sb1 115.6(8)
C4 C1 C2 109.6(12)
C3 C1 Sb1 104.8(9)
C3 C1 C4 111.0(11)
C3 C1 C2 111.7(11)
C2 C1 Sb1 103.9(9)
H20A C20 H20B 109.5
H20A C20 H20C 109.5
H20B C20 H20C 109.5
C17 C20 H20A 109.5
C17 C20 H20B 109.5
C17 C20 H20C 109.5
C10 C9 P1 107.6(8)
C10 C9 C11 109.8(12)
C10 C9 C12 109.3(11)
C11 C9 P1 114.8(9)
C11 C9 C12 109.5(11)
C12 C9 P1 105.6(9)
H6A C6 H6B 109.5
H6A C6 H6C 109.5
H6B C6 H6C 109.5
C5 C6 H6A 109.5
C5 C6 H6B 109.5
C5 C6 H6C 109.5
C20 C17 Bi1 108.7(9)
C20 C17 C18 111.0(12)
C20 C17 C19 107.8(11)
C18 C17 Bi1 116.1(8)
C18 C17 C19 110.8(12)
C19 C17 Bi1 101.7(8)
H8A C8 H8B 109.5
H8A C8 H8C 109.5
H8B C8 H8C 109.5
C5 C8 H8A 109.5
C5 C8 H8B 109.5
C5 C8 H8C 109.5
C9 C10 H10A 109.5
C9 C10 H10B 109.5
C9 C10 H10C 109.5
H10A C10 H10B 109.5
H10A C10 H10C 109.5
H10B C10 H10C 109.5
C1 C4 H4A 109.5
C1 C4 H4B 109.5
C1 C4 H4C 109.5
H4A C4 H4B 109.5
H4A C4 H4C 109.5
H4B C4 H4C 109.5
C14 C13 Bi1 114.8(8)
C14 C13 C15 109.1(12)
C14 C13 C16 109.7(11)
C15 C13 Bi1 110.2(8)
C16 C13 Bi1 102.7(8)
C16 C13 C15 110.1(11)
C17 C18 H18A 109.5
C17 C18 H18B 109.5
C17 C18 H18C 109.5
H18A C18 H18B 109.5
H18A C18 H18C 109.5
H18B C18 H18C 109.5
C6 C5 Sb1 109.4(8)
C6 C5 C8 111.2(11)
C6 C5 C7 108.5(11)
C8 C5 Sb1 114.2(8)
C8 C5 C7 110.0(11)
C7 C5 Sb1 103.2(9)
C13 C14 H14A 109.5
C13 C14 H14B 109.5
C13 C14 H14C 109.5
H14A C14 H14B 109.5
H14A C14 H14C 109.5
H14B C14 H14C 109.5
C13 C15 H15A 109.5
C13 C15 H15B 109.5
C13 C15 H15C 109.5
H15A C15 H15B 109.5
H15A C15 H15C 109.5
H15B C15 H15C 109.5
C13 C16 H16A 109.5
C13 C16 H16B 109.5
C13 C16 H16C 109.5
H16A C16 H16B 109.5
H16A C16 H16C 109.5
H16B C16 H16C 109.5
C17 C19 H19A 109.5
C17 C19 H19B 109.5
C17 C19 H19C 109.5
H19A C19 H19B 109.5
H19A C19 H19C 109.5
H19B C19 H19C 109.5
C1 C3 H3A 109.5
C1 C3 H3B 109.5
C1 C3 H3C 109.5
H3A C3 H3B 109.5
H3A C3 H3C 109.5
H3B C3 H3C 109.5
C9 C11 H11A 109.5
C9 C11 H11B 109.5
C9 C11 H11C 109.5
H11A C11 H11B 109.5
H11A C11 H11C 109.5
H11B C11 H11C 109.5
C1 C2 H2A 109.5
C1 C2 H2B 109.5
C1 C2 H2C 109.5
H2A C2 H2B 109.5
H2A C2 H2C 109.5
H2B C2 H2C 109.5
C9 C12 H12A 109.5
C9 C12 H12B 109.5
C9 C12 H12C 109.5
H12A C12 H12B 109.5
H12A C12 H12C 109.5
H12B C12 H12C 109.5
C5 C7 H7A 109.5
C5 C7 H7B 109.5
C5 C7 H7C 109.5
H7A C7 H7B 109.5
H7A C7 H7C 109.5
H7B C7 H7C 109.5

loop_
_geom_bond_atom_site_label_1
_geom_bond_atom_site_label_2
_geom_bond_distance
Bi1 P1 2.625(3)
Bi1 C17 2.318(12)
Bi1 C13 2.306(12)
Sb1 P1 2.539(3)
Sb1 C1 2.249(11)
Sb1 C5 2.224(13)
P1 C9 1.917(13)
C1 C4 1.552(18)
C1 C3 1.517(18)
C1 C2 1.552(19)
C20 H20A 0.9600
C20 H20B 0.9600
C20 H20C 0.9600
C20 C17 1.501(19)
C9 C10 1.503(19)
C9 C11 1.532(17)
C9 C12 1.543(18)
C6 H6A 0.9600
C6 H6B 0.9600
C6 H6C 0.9600
C6 C5 1.519(18)
C17 C18 1.53(2)
C17 C19 1.557(19)
C8 H8A 0.9600
C8 H8B 0.9600
C8 H8C 0.9600
C8 C5 1.535(18)
C10 H10A 0.9600
C10 H10B 0.9600
C10 H10C 0.9600
C4 H4A 0.9600
C4 H4B 0.9600
C4 H4C 0.9600
C13 C14 1.480(19)
C13 C15 1.530(17)
C13 C16 1.493(17)
C18 H18A 0.9600
C18 H18B 0.9600
C18 H18C 0.9600
C5 C7 1.547(16)
C14 H14A 0.9600
C14 H14B 0.9600
C14 H14C 0.9600
C15 H15A 0.9600
C15 H15B 0.9600
C15 H15C 0.9600
C16 H16A 0.9600
C16 H16B 0.9600
C16 H16C 0.9600
C19 H19A 0.9600
C19 H19B 0.9600
C19 H19C 0.9600
C3 H3A 0.9600
C3 H3B 0.9600
C3 H3C 0.9600
C11 H11A 0.9600
C11 H11B 0.9600
C11 H11C 0.9600
C2 H2A 0.9600
C2 H2B 0.9600
C2 H2C 0.9600
C12 H12A 0.9600
C12 H12B 0.9600
C12 H12C 0.9600
C7 H7A 0.9600
C7 H7B 0.9600
C7 H7C 0.9600
